data_4333604
loop_
_publ_author_name
'Hideki Sugimoto'
'Kenji Ashikari'
'Shinobu Itoh'

_publ_contact_author_fax +81-6-6879-7936
_publ_contact_author_name 'Hideki Sugimoto'
_publ_section_title
;
 C-H Bond Activation of the Methyl Group of the Supporting Ligand in an
 Osmium(III) Complex upon Reaction with H2O2: Formation of an
 Organometallic Osmium(IV) Complex
;
_journal_name_full 'Inorganic Chemistry'
_journal_page_first 543
_journal_page_last 545
_journal_paper_doi 10.1021/ic302169k
_journal_volume 52
_journal_year 2013
_chemical_formula_moiety 'C30 H30 F6 N4 O2 Os P'
_chemical_formula_sum 'C30 H30 F6 N4 O2 Os P'
_chemical_formula_weight 813.76
_space_group_IT_number 62
_symmetry_cell_setting orthorhombic
_symmetry_Int_Tables_number 62
_symmetry_space_group_name_Hall '-P 2ac 2n'
_symmetry_space_group_name_H-M 'P n m a'
_atom_sites_solution_hydrogens geom
_atom_sites_solution_primary direct
_atom_sites_solution_secondary difmap
_cell_angle_alpha 90.0000
_cell_angle_beta 90.0000
_cell_angle_gamma 90.0000
_cell_formula_units_Z 4
_cell_length_a 11.9045(5)
_cell_length_b 14.6137(8)
_cell_length_c 20.9467(11)
_cell_measurement_reflns_used 22585
_cell_measurement_temperature 108
_cell_measurement_theta_max 27.49
_cell_measurement_theta_min 3.23
_cell_volume 3644.1(3)
_computing_cell_refinement 'RAPID AUTO'
_computing_data_collection 'RAPID AUTO (Rigaku, ????)'
_computing_data_reduction 'RAPID AUTO'
_computing_molecular_graphics 'CrystalStructure 4.0'
_computing_publication_material 'CrystalStructure 4.0 (Rigaku, 2010)'
_computing_structure_refinement 'CRYSTALS (Carruthers, et al., 1999)'
_computing_structure_solution 'Il Milione (Burla, et al., 2007)'
_diffrn_ambient_temperature 108
_diffrn_detector_area_resol_mean 10.000
_diffrn_measured_fraction_theta_full 0.980
_diffrn_measured_fraction_theta_max 0.980
_diffrn_measurement_device_type 'Rigaku R-AXIS RAPID'
_diffrn_measurement_method \w
_diffrn_radiation_type 'Mo K\a'
_diffrn_radiation_wavelength 0.71075
_diffrn_reflns_av_R_equivalents 0.0720
_diffrn_reflns_limit_h_max 15
_diffrn_reflns_limit_h_min -14
_diffrn_reflns_limit_k_max 18
_diffrn_reflns_limit_k_min -16
_diffrn_reflns_limit_l_max 27
_diffrn_reflns_limit_l_min -27
_diffrn_reflns_number 33524
_diffrn_reflns_theta_full 27.48
_diffrn_reflns_theta_max 27.48
_diffrn_standards_number 0
_exptl_absorpt_coefficient_mu 3.601
_exptl_absorpt_correction_T_max 0.866
_exptl_absorpt_correction_T_min 0.435
_exptl_absorpt_correction_type multi-scan
_exptl_absorpt_process_details 'ABSCOR (Rigaku, 1995)'
_exptl_crystal_colour yellow
_exptl_crystal_density_diffrn 1.483
_exptl_crystal_description needle
_exptl_crystal_F_000 1596.00
_exptl_crystal_size_max 0.320
_exptl_crystal_size_mid 0.040
_exptl_crystal_size_min 0.040
_refine_diff_density_max 2.120
_refine_diff_density_min -2.360
_refine_ls_extinction_method none
_refine_ls_goodness_of_fit_ref 1.301
_refine_ls_hydrogen_treatment constr
_refine_ls_number_parameters 259
_refine_ls_number_reflns 4258
_refine_ls_R_factor_gt 0.0543
_refine_ls_shift/su_max 0.000
_refine_ls_structure_factor_coef Fsqd
_refine_ls_weighting_details 'w = 1/[0.0010Fo^2^ + 1.0000\s(Fo^2^)]/(4Fo^2^)'
_refine_ls_weighting_scheme calc
_refine_ls_wR_factor_ref 0.1355
_reflns_number_gt 3337
_reflns_number_total 4258
_reflns_threshold_expression F^2^>2.0\s(F^2^)
_cod_data_source_file ic302169k_si_003_1.cif
_cod_data_source_block 5
_cod_database_code 4333604

loop_
_symmetry_equiv_pos_site_id
_symmetry_equiv_pos_as_xyz
1 +X,+Y,+Z
2 1/2-X,1/2+Y,1/2+Z
3 +X,1/2-Y,+Z
4 1/2-X,-Y,1/2+Z
5 -X,-Y,-Z
6 1/2+X,1/2-Y,1/2-Z
7 -X,1/2+Y,-Z
8 1/2+X,+Y,1/2-Z

loop_
_atom_site_label
_atom_site_type_symbol
_atom_site_fract_x
_atom_site_fract_y
_atom_site_fract_z
_atom_site_U_iso_or_equiv
_atom_site_adp_type
_atom_site_occupancy
_atom_site_symmetry_multiplicity
_atom_site_calc_flag
_atom_site_refinement_flags
Os1 Os 0.43609(2) 0.2500 0.369350(10) 0.03227(11) Uani 1.0 4 d .
P1 P 0.8985(3) 0.2500 0.46835(17) 0.0700(10) Uani 1.0 4 d .
F1 F 0.8109(4) 0.3272(4) 0.4470(4) 0.130(3) Uani 1.0 8 d .
F2 F 0.8474(11) 0.2500 0.5354(5) 0.168(5) Uani 1.0 4 d .
F3 F 0.9440(7) 0.2500 0.3969(5) 0.099(4) Uani 1.0 4 d .
F4 F 0.9836(5) 0.3279(5) 0.4832(3) 0.109(3) Uani 1.0 8 d .
O1 O 0.4584(4) 0.3437(3) 0.2960(2) 0.0425(12) Uani 1.0 8 d .
O2 O 0.5438(6) 0.4535(4) 0.3521(3) 0.0707(18) Uani 1.0 8 d .
O3 O 0.726(4) 0.7500 0.348(3) 0.026(10) Uiso 0.1000 4 d .
O4 O 0.825(3) 0.7500 0.2455(13) 0.043(7) Uiso 0.2000 4 d .
O5 O 0.898(4) 0.7500 0.1353(16) 0.060(10) Uiso 0.2000 4 d .
N1 N 0.5659(5) 0.2500 0.4356(4) 0.040(2) Uani 1.0 4 d .
N2 N 0.3808(4) 0.3420(4) 0.4334(3) 0.0350(13) Uani 1.0 8 d .
N3 N 0.2613(7) 0.2500 0.3458(4) 0.045(3) Uani 1.0 4 d .
C1 C 0.6123(8) 0.250000(10) 0.3750(4) 0.045(3) Uani 1.0 4 d .
C2 C 0.5663(5) 0.3356(5) 0.4735(4) 0.0435(18) Uani 1.0 8 d .
C3 C 0.4478(5) 0.3672(5) 0.4831(3) 0.0405(17) Uani 1.0 8 d .
C4 C 0.4074(6) 0.4174(5) 0.5332(4) 0.0485(19) Uani 1.0 8 d .
C5 C 0.2953(6) 0.4416(5) 0.5329(4) 0.060(3) Uani 1.0 8 d .
C6 C 0.2269(6) 0.4164(5) 0.4835(4) 0.056(3) Uani 1.0 8 d .
C7 C 0.2712(5) 0.3646(5) 0.4330(4) 0.0454(19) Uani 1.0 8 d .
C8 C 0.2094(6) 0.3351(6) 0.3747(3) 0.052(3) Uani 1.0 8 d .
C9 C 0.2287(9) 0.250000(10) 0.2774(5) 0.064(4) Uani 1.0 4 d .
C10 C 0.5063(7) 0.4229(5) 0.3019(3) 0.059(3) Uani 1.0 8 d .
C11 C 0.5376(16) 0.4726(10) 0.2405(7) 0.045(5) Uani 0.5000 8 d .
C12 C 0.4625(7) 0.4469(6) 0.1857(4) 0.061(3) Uani 1.0 8 d .
C13 C 0.4745(13) 0.4980(9) 0.1294(4) 0.096(4) Uani 1.0 8 d .
C14 C 0.573(3) 0.5713(16) 0.1303(8) 0.101(8) Uani 0.6000 8 d .
C15 C 0.636(3) 0.5899(17) 0.1845(9) 0.155(10) Uani 0.6000 8 d .
C16 C 0.613(3) 0.5429(14) 0.2403(8) 0.113(8) Uani 0.6000 8 d .
C17 C 0.4843(16) 0.4789(13) 0.2414(9) 0.052(5) Uiso 0.5000 8 d .
C18 C 0.475(4) 0.584(3) 0.1322(14) 0.097(9) Uiso 0.4000 8 d .
C19 C 0.502(4) 0.631(3) 0.1904(19) 0.132(12) Uiso 0.4000 8 d .
C20 C 0.503(3) 0.577(3) 0.2460(14) 0.100(9) Uiso 0.4000 8 d .
H1 H 0.1484 0.2500 0.2730 0.0764 Uiso 1.0 4 calc R
H2 H 0.2591 0.3036 0.2574 0.0765 Uiso 1.0 8 calc R
H3 H 0.2591 0.1964 0.2574 0.0765 Uiso 1.0 8 calc R
H4 H 0.2122 0.3854 0.3445 0.0624 Uiso 1.0 8 calc R
H5 H 0.1320 0.3241 0.3870 0.0625 Uiso 1.0 8 calc R
H6 H 0.1517 0.4336 0.4829 0.0675 Uiso 1.0 8 calc R
H7 H 0.2658 0.4747 0.5669 0.0721 Uiso 1.0 8 calc R
H8 H 0.4546 0.4351 0.5664 0.0581 Uiso 1.0 8 calc R
H9 H 0.6025 0.3240 0.5142 0.0522 Uiso 1.0 8 calc R
H10 H 0.6089 0.3811 0.4500 0.0522 Uiso 1.0 8 calc R
H11 H 0.6664 0.2009 0.3701 0.0546 Uiso 1.0 8 calc R
H12 H 0.6664 0.2991 0.3701 0.0546 Uiso 1.0 8 calc R

loop_
_atom_site_aniso_label
_atom_site_aniso_U_11
_atom_site_aniso_U_22
_atom_site_aniso_U_33
_atom_site_aniso_U_12
_atom_site_aniso_U_13
_atom_site_aniso_U_23
Os1 0.0323(2) 0.0387(3) 0.02574(19) 0.0000 -0.00095(12) 0.0000
P1 0.0375(13) 0.094(3) 0.078(3) 0.0000 0.0132(14) 0.0000
F1 0.059(3) 0.086(4) 0.245(9) 0.007(3) -0.010(4) -0.023(5)
F2 0.221(12) 0.149(9) 0.133(9) 0.0000 0.138(9) 0.0000
F3 0.117(7) 0.104(7) 0.076(6) 0.0000 0.002(5) 0.0000
F4 0.082(4) 0.167(6) 0.078(4) -0.040(4) -0.008(3) -0.015(4)
O1 0.055(3) 0.040(3) 0.032(3) -0.0007(19) -0.0026(18) 0.0027(19)
O2 0.120(5) 0.053(4) 0.039(3) -0.028(3) 0.002(3) -0.002(3)
N1 0.021(4) 0.050(5) 0.048(5) 0.0000 0.003(3) 0.0000
N2 0.031(3) 0.039(3) 0.035(3) 0.004(2) 0.001(2) 0.003(2)
N3 0.056(5) 0.049(5) 0.029(4) 0.0000 -0.017(4) 0.0000
C1 0.023(5) 0.059(6) 0.054(6) 0.0000 0.004(4) 0.0000
C2 0.043(4) 0.050(4) 0.037(4) -0.001(3) -0.008(3) -0.005(3)
C3 0.047(4) 0.047(4) 0.028(3) -0.008(3) 0.002(3) 0.002(3)
C4 0.055(4) 0.050(4) 0.040(4) -0.007(3) 0.006(3) -0.008(3)
C5 0.066(5) 0.057(5) 0.058(5) -0.009(4) 0.022(4) -0.016(4)
C6 0.040(4) 0.055(5) 0.074(6) 0.004(3) 0.016(4) -0.011(4)
C7 0.041(4) 0.048(4) 0.047(4) 0.001(3) 0.000(3) 0.000(3)
C8 0.037(4) 0.065(5) 0.054(5) 0.010(3) -0.005(3) -0.004(4)
C9 0.069(7) 0.060(8) 0.062(7) 0.0000 -0.010(6) 0.0000
C10 0.101(6) 0.046(5) 0.029(4) -0.013(4) 0.004(4) -0.001(3)
C11 0.058(10) 0.040(8) 0.039(8) -0.004(7) 0.014(7) 0.007(6)
C12 0.077(5) 0.069(6) 0.036(4) 0.036(4) 0.002(4) 0.010(4)
C13 0.160(11) 0.078(8) 0.051(6) 0.049(8) 0.014(6) 0.015(5)
C14 0.17(3) 0.079(14) 0.054(11) -0.003(13) 0.021(10) 0.025(9)
C15 0.27(3) 0.131(19) 0.064(12) -0.12(2) 0.010(15) 0.028(12)
C16 0.19(2) 0.091(13) 0.058(10) -0.076(14) 0.007(11) 0.013(9)

loop_
_atom_type_symbol
_atom_type_description
_atom_type_scat_dispersion_real
_atom_type_scat_dispersion_imag
_atom_type_scat_source
C C 0.003 0.002
;
International Tables for Crystallography
(1992, Vol. C, Tables 4.2.6.8 and 6.1.1.4)
;
H H 0.000 0.000
;
International Tables for Crystallography
(1992, Vol. C, Table 6.1.1.4)
;
N N 0.006 0.003
;
International Tables for Crystallography
(1992, Vol. C, Tables 4.2.6.8 and 6.1.1.4)
;
O O 0.011 0.006
;
International Tables for Crystallography
(1992, Vol. C, Tables 4.2.6.8 and 6.1.1.4)
;
Os Os -1.216 7.603
;
International Tables for Crystallography
(1992, Vol. C, Tables 4.2.6.8 and 6.1.1.4)
;
P P 0.102 0.094
;
International Tables for Crystallography
(1992, Vol. C, Tables 4.2.6.8 and 6.1.1.4)
;
F F 0.017 0.010
;
International Tables for Crystallography
(1992, Vol. C, Tables 4.2.6.8 and 6.1.1.4)
;

loop_
_geom_angle_atom_site_label_1
_geom_angle_atom_site_label_2
_geom_angle_atom_site_label_3
_geom_angle
_geom_angle_publ_flag
_geom_angle_site_symmetry_1
_geom_angle_site_symmetry_3
O1 Os1 O1 82.58(17) yes . 3_555
O1 Os1 N1 113.55(18) yes . .
O1 Os1 N2 95.43(18) yes . .
O1 Os1 N2 167.77(18) yes . 3_555
O1 Os1 N3 87.34(19) yes . .
O1 Os1 C1 85.1(2) yes . .
O1 Os1 N1 113.55(18) yes 3_555 .
O1 Os1 N2 167.77(18) yes 3_555 .
O1 Os1 N2 95.43(18) yes 3_555 3_555
O1 Os1 N3 87.34(19) yes 3_555 .
O1 Os1 C1 85.1(2) yes 3_555 .
N1 Os1 N2 78.35(19) yes . .
N1 Os1 N2 78.35(19) yes . 3_555
N1 Os1 N3 151.4(3) yes . .
N1 Os1 C1 38.7(3) yes . .
N2 Os1 N2 83.96(19) yes . 3_555
N2 Os1 N3 80.5(2) yes . .
N2 Os1 C1 106.8(2) yes . .
N2 Os1 N3 80.5(2) yes 3_555 .
N2 Os1 C1 106.8(2) yes 3_555 .
N3 Os1 C1 169.9(3) yes . .
F1 P1 F1 89.7(4) yes . 3_555
F1 P1 F2 89.8(5) yes . .
F1 P1 F3 87.6(4) yes . .
F1 P1 F4 87.9(3) yes . .
F1 P1 F4 175.2(5) yes . 3_555
F1 P1 F2 89.8(5) yes 3_555 .
F1 P1 F3 87.6(4) yes 3_555 .
F1 P1 F4 175.2(5) yes 3_555 .
F1 P1 F4 87.9(3) yes 3_555 3_555
F2 P1 F3 176.4(6) yes . .
F2 P1 F4 94.4(4) yes . .
F2 P1 F4 94.4(4) yes . 3_555
F3 P1 F4 88.1(3) yes . .
F3 P1 F4 88.1(3) yes . 3_555
F4 P1 F4 94.1(4) yes . 3_555
Os1 O1 C10 125.1(4) yes . .
Os1 N1 C1 71.6(5) yes . .
Os1 N1 C2 111.1(4) yes . .
Os1 N1 C2 111.1(4) yes . 3_555
C1 N1 C2 119.3(4) yes . .
C1 N1 C2 119.3(4) yes . 3_555
C2 N1 C2 115.2(7) yes . 3_555
Os1 N2 C3 119.9(4) yes . .
Os1 N2 C7 118.6(4) yes . .
C3 N2 C7 120.3(5) yes . .
Os1 N3 C8 107.7(4) yes . .
Os1 N3 C8 107.7(4) yes . 3_555
Os1 N3 C9 118.5(6) yes . .
C8 N3 C8 110.3(6) yes . 3_555
C8 N3 C9 106.2(5) yes . .
C8 N3 C9 106.2(5) yes 3_555 .
Os1 C1 N1 69.7(5) yes . .
N1 C2 C3 109.2(5) yes . .
N2 C3 C2 111.4(6) yes . .
N2 C3 C4 121.7(6) yes . .
C2 C3 C4 126.8(6) yes . .
C3 C4 C5 118.3(7) yes . .
C4 C5 C6 120.6(7) yes . .
C5 C6 C7 119.4(6) yes . .
N2 C7 C6 119.6(6) yes . .
N2 C7 C8 114.3(6) yes . .
C6 C7 C8 126.0(6) yes . .
N3 C8 C7 111.3(6) yes . .
O1 C10 O2 124.7(7) yes . .
O1 C10 C11 116.9(8) yes . .
O1 C10 C17 108.8(9) yes . .
O2 C10 C11 117.4(9) yes . .
O2 C10 C17 125.2(10) yes . .
C11 C10 C17 24.3(10) yes . .
C10 C11 C12 112.3(12) yes . .
C10 C11 C16 121.5(13) yes . .
C10 C11 C20 109.6(15) yes . .
C12 C11 C16 125.2(13) yes . .
C12 C11 C20 98.2(15) yes . .
C16 C11 C20 56.2(16) yes . .
C11 C12 C13 116.6(10) yes . .
C11 C12 C17 25.1(11) yes . .
C13 C12 C17 123.3(12) yes . .
C12 C13 C14 115.1(11) yes . .
C12 C13 C18 119.6(15) yes . .
C14 C13 C18 47(2) yes . .
C13 C14 C15 122.8(17) yes . .
C13 C14 C18 52(2) yes . .
C13 C14 C19 89.3(17) yes . .
C15 C14 C18 118(3) yes . .
C15 C14 C19 64.9(19) yes . .
C18 C14 C19 54(2) yes . .
C14 C15 C16 119(3) yes . .
C14 C15 C19 68(2) yes . .
C16 C15 C19 86(3) yes . .
C11 C16 C15 120.6(19) yes . .
C11 C16 C20 69.8(19) yes . .
C15 C16 C20 95(3) yes . .
C10 C17 C12 126.4(15) yes . .
C10 C17 C20 116.5(17) yes . .
C12 C17 C20 116.7(18) yes . .
C13 C18 C14 81(3) yes . .
C13 C18 C19 121(3) yes . .
C14 C18 C19 84(3) yes . .
C14 C19 C15 47.3(15) yes . .
C14 C19 C18 42(2) yes . .
C14 C19 C20 108(3) yes . .
C15 C19 C18 89(3) yes . .
C15 C19 C20 81(3) yes . .
C18 C19 C20 116(3) yes . .
C11 C20 C16 53.9(16) yes . .
C11 C20 C17 23.9(12) yes . .
C11 C20 C19 119(3) yes . .
C16 C20 C17 78(2) yes . .
C16 C20 C19 98(3) yes . .
C17 C20 C19 120(3) yes . .
Os1 C1 H11 131.125 no . .
Os1 C1 H11 131.125 no . 3_555
Os1 C1 H12 131.125 no . .
Os1 C1 H12 131.125 no . 3_555
N1 C1 H11 111.193 no . .
N1 C1 H11 111.193 no . 3_555
N1 C1 H12 111.193 no . .
N1 C1 H12 111.193 no . 3_555
H11 C1 H11 95.415 no . 3_555
H11 C1 H12 95.415 no . .
H11 C1 H12 0.000 no . 3_555
H11 C1 H12 0.000 no 3_555 .
H11 C1 H12 95.415 no 3_555 3_555
H12 C1 H12 95.415 no . 3_555
N1 C2 H9 108.905 no . .
N1 C2 H10 108.024 no . .
C3 C2 H9 110.760 no . .
C3 C2 H10 110.413 no . .
H9 C2 H10 109.452 no . .
C3 C4 H8 120.662 no . .
C5 C4 H8 121.068 no . .
C4 C5 H7 119.695 no . .
C6 C5 H7 119.653 no . .
C5 C6 H6 120.650 no . .
C7 C6 H6 119.901 no . .
N3 C8 H4 110.313 no . .
N3 C8 H5 110.894 no . .
C7 C8 H4 107.359 no . .
C7 C8 H5 107.437 no . .
H4 C8 H5 109.420 no . .
N3 C9 H1 110.706 no . .
N3 C9 H2 108.890 no . .
N3 C9 H2 108.890 no . 3_555
N3 C9 H3 108.890 no . .
N3 C9 H3 108.890 no . 3_555
H1 C9 H2 109.443 no . .
H1 C9 H2 109.443 no . 3_555
H1 C9 H3 109.443 no . .
H1 C9 H3 109.443 no . 3_555
H2 C9 H2 109.450 no . 3_555
H2 C9 H3 109.450 no . .
H2 C9 H3 0.000 no . 3_555
H2 C9 H3 0.000 no 3_555 .
H2 C9 H3 109.450 no 3_555 3_555
H3 C9 H3 109.450 no . 3_555

loop_
_geom_bond_atom_site_label_1
_geom_bond_atom_site_label_2
_geom_bond_distance
_geom_bond_publ_flag
_geom_bond_site_symmetry_2
Os1 O1 2.075(5) yes .
Os1 O1 2.075(5) yes 3_555
Os1 N1 2.076(7) yes .
Os1 N2 2.009(5) yes .
Os1 N2 2.009(5) yes 3_555
Os1 N3 2.138(8) yes .
Os1 C1 2.101(9) yes .
P1 F1 1.600(7) yes .
P1 F1 1.600(7) yes 3_555
P1 F2 1.530(12) yes .
P1 F3 1.592(10) yes .
P1 F4 1.555(7) yes .
P1 F4 1.555(7) yes 3_555
O1 C10 1.296(9) yes .
O2 C10 1.226(9) yes .
N1 C1 1.384(11) yes .
N1 C2 1.482(8) yes .
N1 C2 1.482(8) yes 3_555
N2 C3 1.363(8) yes .
N2 C7 1.346(8) yes .
N3 C8 1.516(9) yes .
N3 C8 1.516(9) yes 3_555
N3 C9 1.483(13) yes .
C2 C3 1.498(8) yes .
C3 C4 1.368(10) yes .
C4 C5 1.381(10) yes .
C5 C6 1.368(11) yes .
C6 C7 1.403(10) yes .
C7 C8 1.490(10) yes .
C10 C11 1.524(16) yes .
C10 C17 1.53(2) yes .
C11 C12 1.504(18) yes .
C11 C16 1.36(3) yes .
C11 C20 1.58(4) yes .
C12 C13 1.402(13) yes .
C12 C17 1.28(2) yes .
C13 C14 1.59(3) yes .
C13 C18 1.26(4) yes .
C14 C15 1.39(3) yes .
C14 C18 1.18(5) yes .
C14 C19 1.75(5) yes .
C15 C16 1.38(3) yes .
C15 C19 1.72(5) yes .
C16 C20 1.40(4) yes .
C17 C20 1.45(4) yes .
C18 C19 1.43(5) yes .
C19 C20 1.41(5) yes .
C1 H11 0.970 no .
C1 H11 0.970 no 3_555
C1 H12 0.970 no .
C1 H12 0.970 no 3_555
C2 H9 0.970 no .
C2 H10 0.970 no .
C4 H8 0.930 no .
C5 H7 0.930 no .
C6 H6 0.930 no .
C8 H4 0.970 no .
C8 H5 0.970 no .
C9 H1 0.960 no .
C9 H2 0.960 no .
C9 H2 0.960 no 3_555
C9 H3 0.960 no .
C9 H3 0.960 no 3_555

loop_
_geom_contact_atom_site_label_1
_geom_contact_atom_site_label_2
_geom_contact_distance
_geom_contact_publ_flag
_geom_contact_site_symmetry_2
Os1 O2 3.259(6) no .
Os1 O2 3.259(6) no 3_555
Os1 C3 2.938(7) no 3_555
Os1 C7 2.904(7) no 3_555
Os1 C10 3.012(8) no 3_555
O1 C8 3.394(8) no .
O1 C9 3.083(11) no .
O1 C12 2.760(9) no .
O2 N1 3.460(7) no .
O2 N2 3.053(8) no .
O2 C1 3.121(7) no .
O2 C2 3.084(9) no .
O2 C3 3.229(9) no .
O2 C16 2.803(19) no .
O2 C20 2.90(3) no .
N1 C3 2.429(8) no 3_555
N2 C2 3.510(8) no 3_555
N2 C3 3.327(9) no 3_555
N2 C5 2.740(9) no .
N2 C7 3.289(8) no 3_555
N2 C8 3.517(9) no 3_555
N2 C10 3.348(9) no .
N3 C7 2.481(9) no 3_555
C1 C3 3.449(10) no .
C1 C3 3.449(10) no 3_555
C1 C10 3.212(9) no .
C1 C10 3.212(9) no 3_555
C2 C3 3.288(10) no 3_555
C3 C3 3.426(10) no 3_555
C3 C6 2.727(9) no .
C4 C7 2.762(10) no .
C7 C7 3.350(10) no 3_555
C7 C8 3.249(11) no 3_555
C11 C14 2.76(3) no .
C11 C18 2.89(4) no .
C12 C15 2.94(3) no .
C12 C19 2.74(4) no .
C13 C16 2.92(3) no .
C13 C20 2.72(3) no .
C14 C17 2.89(3) no .
C15 C17 2.71(4) no .
C16 C18 2.86(4) no .
C17 C18 2.76(4) no .
F1 N1 3.137(8) no .
F1 C1 3.023(10) no .
F1 C2 2.967(8) no .
F1 C13 3.547(15) no 8_555
F2 O5 3.59(4) no 2_645
F2 C14 3.42(3) no 2_645
F2 C14 3.42(3) no 4_665
F3 C8 3.427(10) no 1_655
F3 C8 3.427(10) no 3_655
F3 C12 3.364(10) no 6_555
F3 C12 3.364(10) no 8_555
F4 C6 3.172(9) no 1_655
F4 C8 3.521(9) no 1_655
F4 C13 3.427(13) no 8_555
F4 C14 3.481(19) no 4_665
F4 C18 3.41(3) no 4_665
O2 C4 3.109(9) no 5_666
O2 C5 3.438(10) no 5_666
O3 O4 2.44(6) no .
O4 O3 2.44(6) no .
O4 O5 2.46(5) no .
O4 C15 3.49(4) no .
O4 C15 3.49(4) no 3_565
O4 C19 3.04(5) no 6_565
O4 C19 3.04(5) no 8_555
O4 C20 3.30(4) no 6_565
O4 C20 3.30(4) no 8_555
O5 F2 3.59(4) no 2_654
O5 O4 2.46(5) no .
N1 F1 3.137(8) no .
N1 F1 3.137(8) no 3_555
C1 F1 3.023(10) no .
C1 F1 3.023(10) no 3_555
C1 C9 3.481(14) no 6_555
C2 F1 2.967(8) no .
C4 O2 3.109(9) no 5_666
C4 C4 3.553(10) no 5_666
C5 O2 3.438(10) no 5_666
C6 F4 3.172(9) no 1_455
C8 F3 3.427(10) no 1_455
C8 F4 3.521(9) no 1_455
C8 C12 3.592(11) no 8_455
C9 C1 3.481(14) no 6_455
C12 F3 3.364(10) no 6_455
C12 C8 3.592(11) no 8_555
C13 F1 3.547(15) no 8_455
C13 F4 3.427(13) no 8_455
C14 F2 3.42(3) no 2_654
C14 F4 3.481(19) no 4_664
C15 O4 3.49(4) no .
C18 F4 3.41(3) no 4_664
C19 O4 3.04(5) no 6_465
C19 C19 3.47(5) no 3_565
C20 O4 3.30(4) no 6_465
Os1 H2 3.2491 no .
Os1 H2 3.2491 no 3_555
Os1 H3 3.2491 no .
Os1 H3 3.2491 no 3_555
Os1 H4 3.3603 no .
Os1 H4 3.3603 no 3_555
Os1 H10 3.2800 no .
Os1 H10 3.2800 no 3_555
O1 H2 2.5744 no .
O1 H2 3.3044 no 3_555
O1 H3 3.3044 no .
O1 H3 2.5744 no 3_555
O1 H4 3.1613 no .
O1 H11 3.5916 no .
O1 H11 2.9951 no 3_555
O1 H12 2.9951 no .
O1 H12 3.5916 no 3_555
O2 H10 2.4350 no .
O2 H11 2.7139 no 3_555
O2 H12 2.7139 no .
N1 H9 2.0167 no 3_555
N1 H10 2.0063 no 3_555
N2 H4 2.8097 no .
N2 H5 3.1276 no .
N2 H6 3.2110 no .
N2 H8 3.2236 no .
N2 H9 3.1465 no .
N2 H10 2.7970 no .
N3 H4 2.0635 no 3_555
N3 H5 2.0704 no 3_555
C1 H9 3.1108 no .
C1 H9 3.1108 no 3_555
C1 H10 2.4784 no .
C1 H10 2.4784 no 3_555
C2 H8 2.7694 no .
C2 H9 2.5196 no 3_555
C2 H10 3.2448 no 3_555
C2 H11 3.1592 no .
C2 H11 2.5279 no 3_555
C2 H12 2.5279 no .
C2 H12 3.1592 no 3_555
C3 H7 3.2016 no .
C3 H9 3.4086 no 3_555
C4 H6 3.2304 no .
C4 H9 2.7236 no .
C4 H10 3.0117 no .
C6 H4 2.9512 no .
C6 H5 2.6796 no .
C6 H8 3.2312 no .
C7 H5 3.3582 no 3_555
C7 H7 3.2348 no .
C8 H1 2.5709 no .
C8 H2 2.5692 no .
C8 H2 3.2405 no 3_555
C8 H3 3.2405 no .
C8 H3 2.5692 no 3_555
C8 H4 3.2844 no 3_555
C8 H5 2.5152 no 3_555
C8 H6 2.7715 no .
C9 H4 2.4347 no .
C9 H4 2.4347 no 3_555
C9 H5 2.7863 no .
C9 H5 2.7863 no 3_555
C10 H2 3.5455 no .
C10 H3 3.5455 no 3_555
C10 H10 3.3889 no .
C10 H11 2.9908 no 3_555
C10 H12 2.9908 no .
C12 H2 3.5359 no .
C12 H3 3.5359 no 3_555
H1 H4 2.5949 no .
H1 H4 2.5949 no 3_555
H1 H5 2.6286 no .
H1 H5 2.6286 no 3_555
H2 H4 2.2517 no .
H2 H4 3.3576 no 3_555
H2 H5 3.1225 no .
H3 H4 3.3576 no .
H3 H4 2.2517 no 3_555
H3 H5 3.1225 no 3_555
H4 H5 3.3275 no 3_555
H4 H6 3.0692 no .
H5 H5 2.1643 no 3_555
H5 H6 2.5796 no .
H6 H7 2.3029 no .
H7 H8 2.3215 no .
H8 H9 2.6332 no .
H8 H10 3.1523 no .
H9 H9 2.1614 no 3_555
H9 H10 3.2850 no 3_555
H9 H11 3.5934 no .
H9 H11 3.1322 no 3_555
H9 H12 3.1322 no .
H9 H12 3.5934 no 3_555
H10 H11 3.1946 no .
H10 H11 2.1693 no 3_555
H10 H12 2.1693 no .
H10 H12 3.1946 no 3_555
P1 H5 3.4351 no 1_655
P1 H5 3.4351 no 3_655
P1 H11 3.5184 no .
P1 H11 3.5184 no 3_555
P1 H12 3.5184 no .
P1 H12 3.5184 no 3_555
F1 H7 3.0490 no 5_666
F1 H9 2.8527 no .
F1 H10 2.5318 no .
F1 H11 2.9928 no .
F1 H11 2.3914 no 3_555
F1 H12 2.3914 no .
F1 H12 2.9928 no 3_555
F2 H9 3.1408 no .
F2 H9 3.1408 no 3_555
F3 H1 3.5570 no 1_655
F3 H5 2.4946 no 1_655
F3 H5 2.4946 no 3_655
F3 H11 3.4273 no .
F3 H11 3.4273 no 3_555
F3 H12 3.4273 no .
F3 H12 3.4273 no 3_555
F4 H5 2.6796 no 1_655
F4 H5 3.4798 no 3_655
F4 H6 2.5278 no 1_655
O1 H1 3.0138 no 6_555
O2 H7 3.0193 no 5_666
O2 H8 2.3596 no 5_666
O5 H8 3.5338 no 2_654
O5 H8 3.5338 no 4_664
O5 H9 2.7576 no 2_654
O5 H9 2.7576 no 4_664
C1 H1 3.1306 no 6_555
C1 H2 3.3702 no 6_555
C1 H2 3.3702 no 8_555
C1 H3 3.3702 no 6_555
C1 H3 3.3702 no 8_555
C2 H7 3.5210 no 5_666
C2 H8 3.4630 no 5_666
C3 H8 3.2825 no 5_666
C4 H8 3.4209 no 5_666
C4 H10 2.9712 no 5_666
C5 H10 2.8529 no 5_666
C9 H11 3.2591 no 6_455
C9 H11 3.2591 no 8_455
C9 H12 3.2591 no 6_455
C9 H12 3.2591 no 8_455
C10 H1 3.4217 no 6_555
C10 H8 3.4832 no 5_666
C11 H1 3.5215 no 6_555
C11 H4 3.0189 no 8_555
C12 H4 3.1691 no 8_555
C12 H5 3.1003 no 8_555
C13 H4 3.3183 no 8_555
C13 H5 3.1771 no 8_555
C13 H6 3.5597 no 4_564
C13 H6 3.2968 no 8_555
C13 H7 3.1703 no 4_564
C14 H4 3.2246 no 8_555
C14 H6 3.2465 no 8_555
C15 H4 3.1812 no 8_555
C16 H4 3.1390 no 8_555
C17 H4 3.5306 no 8_555
C18 H6 3.4828 no 4_564
C18 H7 3.2926 no 4_564
H1 F3 3.5570 no 1_455
H1 O1 3.0138 no 6_455
H1 O1 3.0138 no 8_455
H1 C1 3.1306 no 6_455
H1 C10 3.4217 no 6_455
H1 C10 3.4217 no 8_455
H1 C11 3.5215 no 6_455
H1 C11 3.5215 no 8_455
H1 H11 3.0912 no 6_455
H1 H11 3.0912 no 8_455
H1 H12 3.0912 no 6_455
H1 H12 3.0912 no 8_455
H2 C1 3.3702 no 6_455
H2 H11 2.8907 no 6_455
H2 H11 3.2566 no 8_455
H2 H12 3.2566 no 6_455
H2 H12 2.8907 no 8_455
H3 C1 3.3702 no 6_455
H3 H11 3.2566 no 6_455
H3 H11 2.8907 no 8_455
H3 H12 2.8907 no 6_455
H3 H12 3.2566 no 8_455
H4 C11 3.0189 no 8_455
H4 C12 3.1691 no 8_455
H4 C13 3.3183 no 8_455
H4 C14 3.2246 no 8_455
H4 C15 3.1812 no 8_455
H4 C16 3.1390 no 8_455
H4 C17 3.5306 no 8_455
H5 P1 3.4351 no 1_455
H5 F3 2.4946 no 1_455
H5 F4 2.6796 no 1_455
H5 F4 3.4798 no 3_455
H5 C12 3.1003 no 8_455
H5 C13 3.1771 no 8_455
H6 F4 2.5278 no 1_455
H6 C13 3.5597 no 4_565
H6 C13 3.2968 no 8_455
H6 C14 3.2465 no 8_455
H6 C18 3.4828 no 4_565
H7 F1 3.0490 no 5_666
H7 O2 3.0193 no 5_666
H7 C2 3.5210 no 5_666
H7 C13 3.1703 no 4_565
H7 C18 3.2926 no 4_565
H7 H10 2.6060 no 5_666
H8 O2 2.3596 no 5_666
H8 O5 3.5338 no 2_645
H8 C2 3.4630 no 5_666
H8 C3 3.2825 no 5_666
H8 C4 3.4209 no 5_666
H8 C10 3.4832 no 5_666
H8 H8 3.5372 no 5_666
H8 H10 2.8117 no 5_666
H9 F1 2.8527 no .
H9 F2 3.1408 no .
H9 O5 2.7576 no 2_645
H10 F1 2.5318 no .
H10 C4 2.9712 no 5_666
H10 C5 2.8529 no 5_666
H10 H7 2.6060 no 5_666
H10 H8 2.8117 no 5_666
H11 P1 3.5184 no .
H11 F1 2.9928 no .
H11 F1 2.3914 no 3_555
H11 F3 3.4273 no .
H11 C9 3.2591 no 6_555
H11 H1 3.0912 no 6_555
H11 H2 2.8907 no 6_555
H11 H2 3.2566 no 8_555
H11 H3 3.2566 no 6_555
H11 H3 2.8907 no 8_555
H12 P1 3.5184 no .
H12 F1 2.3914 no .
H12 F1 2.9928 no 3_555
H12 F3 3.4273 no .
H12 C9 3.2591 no 6_555
H12 H1 3.0912 no 6_555
H12 H2 3.2566 no 6_555
H12 H2 2.8907 no 8_555
H12 H3 2.8907 no 6_555
H12 H3 3.2566 no 8_555

loop_
_geom_torsion_atom_site_label_1
_geom_torsion_atom_site_label_2
_geom_torsion_atom_site_label_3
_geom_torsion_atom_site_label_4
_geom_torsion
_geom_torsion_publ_flag
_geom_torsion_site_symmetry_1
_geom_torsion_site_symmetry_3
_geom_torsion_site_symmetry_4
O1 Os1 O1 C10 146.6(4) no . 3_555 3_555
O1 Os1 O1 C10 -146.6(4) no 3_555 . .
O1 Os1 N1 C1 -46.04(15) no . . .
O1 Os1 N1 C2 69.1(4) no . . .
O1 Os1 N1 C2 -161.2(3) no . . 3_555
N1 Os1 O1 C10 -34.1(4) no . . .
O1 Os1 N2 C3 -107.9(4) no . . .
O1 Os1 N2 C7 84.2(4) no . . .
N2 Os1 O1 C10 45.5(4) no . . .
O1 Os1 N3 C8 -79.1(4) no . . .
O1 Os1 N3 C8 161.8(4) no . . 3_555
O1 Os1 N3 C9 41.34(12) no . . .
N3 Os1 O1 C10 125.7(4) no . . .
O1 Os1 C1 N1 138.53(12) no . . .
C1 Os1 O1 C10 -61.0(4) no . . .
O1 Os1 N1 C1 46.04(15) no 3_555 . .
O1 Os1 N1 C2 161.2(3) no 3_555 . .
O1 Os1 N1 C2 -69.1(4) no 3_555 . 3_555
N1 Os1 O1 C10 34.1(4) no . 3_555 3_555
O1 Os1 N2 C3 107.9(4) no 3_555 3_555 3_555
O1 Os1 N2 C7 -84.2(4) no 3_555 3_555 3_555
N2 Os1 O1 C10 -45.5(4) no 3_555 3_555 3_555
O1 Os1 N3 C8 -161.8(4) no 3_555 . .
O1 Os1 N3 C8 79.1(4) no 3_555 . 3_555
O1 Os1 N3 C9 -41.34(12) no 3_555 . .
N3 Os1 O1 C10 -125.7(4) no . 3_555 3_555
O1 Os1 C1 N1 -138.53(12) no 3_555 . .
C1 Os1 O1 C10 61.0(4) no . 3_555 3_555
N1 Os1 N2 C3 5.1(3) no . . .
N1 Os1 N2 C7 -162.8(4) no . . .
N2 Os1 N1 C1 -136.93(14) no . . .
N2 Os1 N1 C2 -21.8(4) no . . .
N2 Os1 N1 C2 107.9(4) no . . 3_555
N1 Os1 N2 C3 -5.1(3) no . 3_555 3_555
N1 Os1 N2 C7 162.8(4) no . 3_555 3_555
N2 Os1 N1 C1 136.93(14) no 3_555 . .
N2 Os1 N1 C2 -107.9(4) no 3_555 . .
N2 Os1 N1 C2 21.8(4) no 3_555 . 3_555
N1 Os1 N3 C8 59.5(4) no . . .
N1 Os1 N3 C8 -59.5(4) no . . 3_555
N3 Os1 N1 C2 -64.8(4) no . . .
N3 Os1 N1 C2 64.8(4) no . . 3_555
C1 Os1 N1 C2 115.2(4) no . . .
C1 Os1 N1 C2 -115.2(4) no . . 3_555
N2 Os1 N2 C3 -84.4(4) no . 3_555 3_555
N2 Os1 N2 C7 83.5(4) no . 3_555 3_555
N2 Os1 N2 C3 84.4(4) no 3_555 . .
N2 Os1 N2 C7 -83.5(4) no 3_555 . .
N2 Os1 N3 C8 16.8(4) no . . .
N2 Os1 N3 C8 -102.2(4) no . . 3_555
N2 Os1 N3 C9 137.30(14) no . . .
N3 Os1 N2 C3 165.7(4) no . . .
N3 Os1 N2 C7 -2.1(4) no . . .
N2 Os1 C1 N1 44.33(15) no . . .
C1 Os1 N2 C3 -21.4(4) no . . .
C1 Os1 N2 C7 170.7(3) no . . .
N2 Os1 N3 C8 102.2(4) no 3_555 . .
N2 Os1 N3 C8 -16.8(4) no 3_555 . 3_555
N2 Os1 N3 C9 -137.30(14) no 3_555 . .
N3 Os1 N2 C3 -165.7(4) no . 3_555 3_555
N3 Os1 N2 C7 2.1(4) no . 3_555 3_555
N2 Os1 C1 N1 -44.33(15) no 3_555 . .
C1 Os1 N2 C3 21.4(4) no . 3_555 3_555
C1 Os1 N2 C7 -170.7(3) no . 3_555 3_555
Os1 O1 C10 O2 -0.9(11) no . . .
Os1 O1 C10 C11 167.0(4) no . . .
Os1 O1 C10 C17 -168.2(3) no . . .
Os1 N1 C2 C3 34.1(6) no . . .
Os1 N1 C2 C3 -34.1(6) no . 3_555 3_555
C1 N1 C2 C3 114.2(7) no . . .
C2 N1 C1 Os1 -104.4(5) no . . .
C1 N1 C2 C3 -114.2(7) no . 3_555 3_555
C2 N1 C1 Os1 104.4(5) no 3_555 . .
C2 N1 C2 C3 93.4(6) no . 3_555 3_555
C2 N1 C2 C3 -93.4(6) no 3_555 . .
Os1 N2 C3 C2 12.8(7) no . . .
Os1 N2 C3 C4 -169.0(4) no . . .
Os1 N2 C7 C6 169.4(4) no . . .
Os1 N2 C7 C8 -14.1(7) no . . .
C3 N2 C7 C6 1.5(9) no . . .
C3 N2 C7 C8 178.1(5) no . . .
C7 N2 C3 C2 -179.6(5) no . . .
C7 N2 C3 C4 -1.3(9) no . . .
Os1 N3 C8 C7 -28.4(6) no . . .
Os1 N3 C8 C7 28.4(6) no . 3_555 3_555
C8 N3 C8 C7 -89.0(7) no . 3_555 3_555
C8 N3 C8 C7 89.0(7) no 3_555 . .
C9 N3 C8 C7 -156.3(6) no . . .
C9 N3 C8 C7 156.3(6) no . 3_555 3_555
N1 C2 C3 N2 -30.1(7) no . . .
N1 C2 C3 C4 151.7(6) no . . .
N2 C3 C4 C5 0.7(10) no . . .
C2 C3 C4 C5 178.7(6) no . . .
C3 C4 C5 C6 -0.4(10) no . . .
C4 C5 C6 C7 0.7(11) no . . .
C5 C6 C7 N2 -1.2(10) no . . .
C5 C6 C7 C8 -177.3(6) no . . .
N2 C7 C8 N3 28.6(8) no . . .
C6 C7 C8 N3 -155.1(6) no . . .
O1 C10 C11 C12 27.7(15) no . . .
O1 C10 C11 C16 -162.6(10) no . . .
O1 C10 C11 C20 135.7(9) no . . .
O1 C10 C17 C12 -25(2) no . . .
O1 C10 C17 C20 163.2(11) no . . .
O2 C10 C11 C12 -163.5(9) no . . .
O2 C10 C11 C16 6.2(18) no . . .
O2 C10 C11 C20 -55.5(15) no . . .
O2 C10 C17 C12 168.0(13) no . . .
O2 C10 C17 C20 -4(2) no . . .
C11 C10 C17 C12 89(3) no . . .
C11 C10 C17 C20 -83(3) no . . .
C17 C10 C11 C12 -48(2) no . . .
C17 C10 C11 C16 122(3) no . . .
C17 C10 C11 C20 60(2) no . . .
C10 C11 C12 C13 171.6(8) no . . .
C10 C11 C12 C17 59.3(13) no . . .
C10 C11 C16 C15 -177.0(14) no . . .
C10 C11 C16 C20 -93.6(15) no . . .
C10 C11 C20 C16 115.4(14) no . . .
C10 C11 C20 C17 -67.5(15) no . . .
C10 C11 C20 C19 -166.4(18) no . . .
C12 C11 C16 C15 -9(3) no . . .
C12 C11 C16 C20 74.7(16) no . . .
C16 C11 C12 C13 2(3) no . . .
C16 C11 C12 C17 -110(3) no . . .
C12 C11 C20 C16 -127.3(12) no . . .
C12 C11 C20 C17 49.8(12) no . . .
C12 C11 C20 C19 -49(3) no . . .
C20 C11 C12 C13 56.4(16) no . . .
C20 C11 C12 C17 -55.9(15) no . . .
C16 C11 C20 C17 177(2) no . . .
C16 C11 C20 C19 78(3) no . . .
C20 C11 C16 C15 -83(3) no . . .
C11 C12 C13 C14 4.5(15) no . . .
C11 C12 C13 C18 -49.0(17) no . . .
C11 C12 C17 C10 -79(3) no . . .
C11 C12 C17 C20 93(3) no . . .
C13 C12 C17 C10 -161.2(13) no . . .
C13 C12 C17 C20 11(3) no . . .
C17 C12 C13 C14 32.4(18) no . . .
C17 C12 C13 C18 -21(2) no . . .
C12 C13 C14 C15 -6(3) no . . .
C12 C13 C14 C18 -108.0(12) no . . .
C12 C13 C14 C19 -65.0(13) no . . .
C12 C13 C18 C14 98(2) no . . .
C12 C13 C18 C19 21(5) no . . .
C14 C13 C18 C19 -77(4) no . . .
C18 C13 C14 C15 102(3) no . . .
C18 C13 C14 C19 42.9(19) no . . .
C13 C14 C15 C16 0(4) no . . .
C13 C14 C15 C19 -71.5(19) no . . .
C13 C14 C18 C19 123(2) no . . .
C13 C14 C19 C15 127.1(14) no . . .
C13 C14 C19 C18 -41.1(12) no . . .
C13 C14 C19 C20 68(3) no . . .
C15 C14 C18 C13 -111(3) no . . .
C15 C14 C18 C19 12(3) no . . .
C18 C14 C15 C16 61(4) no . . .
C18 C14 C15 C19 -11(3) no . . .
C15 C14 C19 C18 -168(3) no . . .
C15 C14 C19 C20 -59(3) no . . .
C19 C14 C15 C16 71(3) no . . .
C18 C14 C19 C15 168(3) no . . .
C18 C14 C19 C20 109(4) no . . .
C19 C14 C18 C13 -123(3) no . . .
C19 C14 C18 C19 -0(4795409) no . . .
C14 C15 C16 C11 7(4) no . . .
C14 C15 C16 C20 -62(3) no . . .
C14 C15 C19 C18 7.8(16) no . . .
C14 C15 C19 C20 124(2) no . . .
C16 C15 C19 C14 -123.6(19) no . . .
C16 C15 C19 C18 -116(2) no . . .
C16 C15 C19 C20 0.6(17) no . . .
C19 C15 C16 C11 69(3) no . . .
C19 C15 C16 C20 -0.6(17) no . . .
C11 C16 C20 C17 -1.2(9) no . . .
C11 C16 C20 C19 -120.2(19) no . . .
C15 C16 C20 C11 120.9(16) no . . .
C15 C16 C20 C17 119.7(17) no . . .
C15 C16 C20 C19 1(2) no . . .
C10 C17 C20 C11 75.3(19) no . . .
C10 C17 C20 C16 77.8(18) no . . .
C10 C17 C20 C19 170.2(18) no . . .
C12 C17 C20 C11 -98(3) no . . .
C12 C17 C20 C16 -95.1(18) no . . .
C12 C17 C20 C19 -3(4) no . . .
C13 C18 C19 C14 75(4) no . . .
C13 C18 C19 C15 67(4) no . . .
C13 C18 C19 C20 -13(6) no . . .
C14 C18 C19 C14 -0(6138439) no . . .
C14 C18 C19 C15 -9(2) no . . .
C14 C18 C19 C20 -88(4) no . . .
C14 C19 C20 C11 -14(4) no . . .
C14 C19 C20 C16 39(3) no . . .
C14 C19 C20 C17 -42(4) no . . .
C15 C19 C20 C11 -54(3) no . . .
C15 C19 C20 C16 -1(2) no . . .
C15 C19 C20 C17 -81(3) no . . .
C18 C19 C20 C11 31(5) no . . .
C18 C19 C20 C16 84(4) no . . .
C18 C19 C20 C17 3(5) no . . .
